data_4514043
loop_
_publ_author_name
'Li, Cheng-Peng'
'Liu, Bo-Lan'
'Wang, Lei'
'Liu, Yue'
'Tian, Jia-Yue'
'Liu, Chun-Sen'
'Du, Miao'

_publ_section_title
;
 Tracking the Superefficient Anion Exchange of a Dynamic Porous Material
 Constructed by Ag(I) Nitrate and Tripyridyltriazole via Multistep
 Single-Crystal to Single-Crystal Transformations.
;
_journal_issue 8
_journal_name_full 'ACS applied materials &amp; interfaces'
_journal_page_first 7202
_journal_page_last 7208
_journal_paper_doi 10.1021/acsami.6b16757
_journal_volume 9
_journal_year 2017
_chemical_formula_sum 'C17 H12 Ag N7 O3'
_chemical_formula_weight 470.21
_chemical_name_systematic
; 
 ? 
;
_space_group_IT_number 14
_symmetry_cell_setting monoclinic
_symmetry_space_group_name_Hall '-P 2yn'
_symmetry_space_group_name_H-M 'P 1 21/n 1'
_atom_sites_solution_hydrogens geom
_atom_sites_solution_primary direct
_atom_sites_solution_secondary difmap
_audit_creation_method SHELXL-97
_cell_angle_alpha 90.00
_cell_angle_beta 110.843(14)
_cell_angle_gamma 90.00
_cell_formula_units_Z 4
_cell_length_a 9.7608(11)
_cell_length_b 18.2332(13)
_cell_length_c 10.4565(14)
_cell_measurement_reflns_used 2701
_cell_measurement_temperature 294(2)
_cell_measurement_theta_max 28.1020
_cell_measurement_theta_min 3.9380
_cell_volume 1739.2(4)
_computing_cell_refinement
;
CrysAlisPro, Agilent Technologies,
Version 1.171.36.32 (release 02-08-2013 CrysAlis171 .NET)
(compiled Aug  2 2013,16:46:58)
;
_computing_data_collection
;
CrysAlisPro, Agilent Technologies,
Version 1.171.36.32 (release 02-08-2013 CrysAlis171 .NET)
(compiled Aug  2 2013,16:46:58)
;
_computing_data_reduction
;
CrysAlisPro, Agilent Technologies,
Version 1.171.36.32 (release 02-08-2013 CrysAlis171 .NET)
(compiled Aug  2 2013,16:46:58)
;
_computing_molecular_graphics 'SHELXTL (Sheldrick, 2008)'
_computing_publication_material 'SHELXTL and PLATON (Spek, 2009)'
_computing_structure_refinement 'SHELXL97 (Sheldrick, 2008)'
_computing_structure_solution 'SHELXS97 (Sheldrick, 2008)'
_diffrn_ambient_temperature 294(2)
_diffrn_measured_fraction_theta_full 0.998
_diffrn_measured_fraction_theta_max 0.998
_diffrn_measurement_device_type 'Xcalibur, Eos, Gemini'
_diffrn_measurement_method '\w scans'
_diffrn_radiation_monochromator graphite
_diffrn_radiation_source 'Enhance (Mo) X-ray Source'
_diffrn_radiation_type MoK\a
_diffrn_radiation_wavelength 0.71073
_diffrn_reflns_av_R_equivalents 0.0334
_diffrn_reflns_av_sigmaI/netI 0.0568
_diffrn_reflns_limit_h_max 8
_diffrn_reflns_limit_h_min -11
_diffrn_reflns_limit_k_max 14
_diffrn_reflns_limit_k_min -21
_diffrn_reflns_limit_l_max 11
_diffrn_reflns_limit_l_min -12
_diffrn_reflns_number 6119
_diffrn_reflns_theta_full 25.00
_diffrn_reflns_theta_max 25.00
_diffrn_reflns_theta_min 3.06
_diffrn_standards_decay_% 0
_diffrn_standards_interval_count 0
_diffrn_standards_interval_time 0
_diffrn_standards_number 0
_exptl_absorpt_coefficient_mu 1.195
_exptl_absorpt_correction_T_max 0.7307
_exptl_absorpt_correction_T_min 0.6937
_exptl_absorpt_correction_type multi-scan
_exptl_absorpt_process_details
;
CrysAlisPro, Agilent Technologies,
Version 1.171.36.32 (release 02-08-2013 CrysAlis171 .NET)
(compiled Aug  2 2013,16:46:58)
Empirical absorption correction using spherical harmonics,
 implemented in SCALE3 ABSPACK scaling algorithm.
;
_exptl_crystal_colour Purple
_exptl_crystal_density_diffrn 1.796
_exptl_crystal_density_method 'not measured'
_exptl_crystal_description Block
_exptl_crystal_F_000 936
_exptl_crystal_size_max 0.33
_exptl_crystal_size_mid 0.30
_exptl_crystal_size_min 0.28
_refine_diff_density_max 0.985
_refine_diff_density_min -0.661
_refine_diff_density_rms 0.099
_refine_ls_extinction_method none
_refine_ls_goodness_of_fit_ref 1.158
_refine_ls_hydrogen_treatment constr
_refine_ls_matrix_type full
_refine_ls_number_parameters 253
_refine_ls_number_reflns 3059
_refine_ls_number_restraints 0
_refine_ls_restrained_S_all 1.158
_refine_ls_R_factor_all 0.0690
_refine_ls_R_factor_gt 0.0495
_refine_ls_shift/su_max 0.000
_refine_ls_shift/su_mean 0.000
_refine_ls_structure_factor_coef Fsqd
_refine_ls_weighting_details 'calc w=1/[\s^2^(Fo^2^)+(0.0395P)^2^+2.1502P] where P=(Fo^2^+2Fc^2^)/3'
_refine_ls_weighting_scheme calc
_refine_ls_wR_factor_gt 0.1080
_refine_ls_wR_factor_ref 0.1147
_reflns_number_gt 2398
_reflns_number_total 3059
_reflns_threshold_expression >2sigma(I)
_cod_data_source_file am6b16757_si_003.cif
_cod_data_source_block 2.NO3
_cod_depositor_comments
;
The following automatic conversions were performed:

'_symmetry_cell_setting' value 'Monoclinic' changed to 'monoclinic'
according to the built-in table from CIF Core dictionary named
'cif_core.dic' version 2.4.1 from 2010-06-29.

'_exptl_crystal_density_meas' value 'none' was changed to '?' - the
value is perceived as not measured.

Automatic conversion script
Id: cif_fix_values 4624 2016-04-14 12:54:50Z antanas 

 Adding full bibliography for 4514042--4514046.cif.
;
_cod_original_cell_volume 1739.2(3)
_cod_original_sg_symbol_H-M P2(1)/n
_cod_database_code 4514043

loop_
_symmetry_equiv_pos_as_xyz
'x, y, z'
'-x+1/2, y+1/2, -z+1/2'
'-x, -y, -z'
'x-1/2, -y-1/2, z-1/2'

loop_
_atom_site_label
_atom_site_type_symbol
_atom_site_fract_x
_atom_site_fract_y
_atom_site_fract_z
_atom_site_U_iso_or_equiv
_atom_site_adp_type
_atom_site_occupancy
_atom_site_symmetry_multiplicity
_atom_site_calc_flag
_atom_site_refinement_flags
_atom_site_disorder_assembly
_atom_site_disorder_group
Ag1 Ag -0.12436(5) 0.06809(2) 0.55630(5) 0.03926(19) Uani 1 1 d . . .
C1 C -0.0524(10) 0.3496(4) 0.4827(10) 0.069(2) Uani 1 1 d . . .
H1A H -0.0137 0.3886 0.5419 0.082 Uiso 1 1 calc R . .
C2 C -0.1903(12) 0.3569(4) 0.3879(11) 0.078(3) Uani 1 1 d . . .
H2A H -0.2437 0.3995 0.3851 0.094 Uiso 1 1 calc R . .
C3 C -0.2502(9) 0.3010(5) 0.2960(8) 0.064(2) Uani 1 1 d . . .
H3A H -0.3433 0.3051 0.2296 0.077 Uiso 1 1 calc R . .
C4 C -0.1664(7) 0.2385(4) 0.3064(6) 0.0426(16) Uani 1 1 d . . .
H4A H -0.2025 0.1991 0.2476 0.051 Uiso 1 1 calc R . .
C5 C -0.0291(6) 0.2360(3) 0.4052(6) 0.0266(12) Uani 1 1 d . . .
C6 C 0.0641(6) 0.1705(3) 0.4180(5) 0.0210(11) Uani 1 1 d . . .
C7 C 0.3571(6) 0.3405(3) 0.3219(6) 0.0321(13) Uani 1 1 d . . .
H7A H 0.4083 0.3805 0.3712 0.038 Uiso 1 1 calc R . .
C8 C 0.3113(6) 0.2861(3) 0.3917(6) 0.0285(13) Uani 1 1 d . . .
H8A H 0.3304 0.2898 0.4851 0.034 Uiso 1 1 calc R . .
C9 C 0.2378(5) 0.2273(2) 0.3188(5) 0.0208(11) Uani 1 1 d . . .
C10 C 0.2098(6) 0.2230(3) 0.1802(6) 0.0297(13) Uani 1 1 d . . .
H10A H 0.1600 0.1831 0.1291 0.036 Uiso 1 1 calc R . .
C11 C 0.2579(7) 0.2796(3) 0.1199(6) 0.0355(14) Uani 1 1 d . . .
H11A H 0.2384 0.2773 0.0263 0.043 Uiso 1 1 calc R . .
C12 C 0.2319(6) 0.0971(3) 0.3976(5) 0.0206(11) Uani 1 1 d . . .
C13 C 0.4940(6) 0.0917(3) 0.4254(6) 0.0320(13) Uani 1 1 d . . .
H13A H 0.5120 0.1260 0.4954 0.038 Uiso 1 1 calc R . .
C14 C 0.3512(6) 0.0688(3) 0.3592(6) 0.0278(12) Uani 1 1 d . . .
C15 C 0.3244(6) 0.0188(3) 0.2552(6) 0.0350(14) Uani 1 1 d . . .
H15A H 0.2294 0.0028 0.2075 0.042 Uiso 1 1 calc R . .
C16 C 0.4411(7) -0.0077(3) 0.2222(7) 0.0463(17) Uani 1 1 d . . .
H16A H 0.4259 -0.0427 0.1538 0.056 Uiso 1 1 calc R . .
C17 C 0.5786(7) 0.0186(4) 0.2919(7) 0.0434(16) Uani 1 1 d . . .
H17A H 0.6555 0.0019 0.2670 0.052 Uiso 1 1 calc R . .
N1 N 0.0378(5) 0.1053(2) 0.4554(4) 0.0241(10) Uani 1 1 d . . .
N2 N 0.1460(4) 0.0585(2) 0.4433(4) 0.0250(10) Uani 1 1 d . . .
N3 N 0.1861(4) 0.1692(2) 0.3841(4) 0.0201(9) Uani 1 1 d . . .
N4 N 0.3311(5) 0.3378(2) 0.1888(5) 0.0312(11) Uani 1 1 d . . .
N5 N 0.0301(6) 0.2895(3) 0.4954(6) 0.0523(15) Uani 1 1 d . . .
N6 N 0.6086(5) 0.0673(3) 0.3945(6) 0.0436(13) Uani 1 1 d . . .
N7 N 0.8967(6) 0.0454(3) 0.1323(5) 0.0354(12) Uani 1 1 d . . .
O1 O 0.9426(6) -0.0171(3) 0.1732(6) 0.0838(19) Uani 1 1 d . . .
O2 O 0.9848(6) 0.0934(3) 0.1311(5) 0.0681(16) Uani 1 1 d . . .
O3 O 0.7679(6) 0.0576(3) 0.0948(7) 0.092(2) Uani 1 1 d . . .

loop_
_atom_site_aniso_label
_atom_site_aniso_U_11
_atom_site_aniso_U_22
_atom_site_aniso_U_33
_atom_site_aniso_U_23
_atom_site_aniso_U_13
_atom_site_aniso_U_12
Ag1 0.0457(3) 0.0194(2) 0.0696(4) -0.0037(2) 0.0412(3) -0.0020(2)
C1 0.082(6) 0.025(4) 0.123(8) -0.013(4) 0.066(6) 0.000(4)
C2 0.111(8) 0.040(4) 0.127(8) 0.040(5) 0.095(7) 0.042(5)
C3 0.056(5) 0.090(6) 0.053(5) 0.039(5) 0.028(4) 0.042(5)
C4 0.038(4) 0.051(4) 0.041(4) 0.008(3) 0.016(3) 0.017(3)
C5 0.027(3) 0.024(3) 0.034(3) 0.005(2) 0.018(3) 0.005(2)
C6 0.025(3) 0.015(2) 0.025(3) 0.001(2) 0.013(2) 0.000(2)
C7 0.040(4) 0.019(3) 0.038(4) -0.003(2) 0.015(3) -0.012(2)
C8 0.034(3) 0.024(3) 0.026(3) 0.000(2) 0.009(3) -0.005(2)
C9 0.016(3) 0.015(2) 0.035(3) 0.003(2) 0.013(2) -0.001(2)
C10 0.041(3) 0.019(3) 0.032(3) -0.004(2) 0.017(3) -0.010(2)
C11 0.044(4) 0.033(3) 0.036(3) 0.002(3) 0.022(3) -0.007(3)
C12 0.023(3) 0.016(2) 0.025(3) -0.001(2) 0.011(2) -0.002(2)
C13 0.029(3) 0.030(3) 0.040(3) -0.007(3) 0.015(3) -0.001(2)
C14 0.034(3) 0.021(3) 0.038(3) 0.008(3) 0.024(3) 0.003(2)
C15 0.029(3) 0.029(3) 0.048(4) -0.010(3) 0.015(3) -0.002(3)
C16 0.049(4) 0.046(4) 0.049(4) -0.017(3) 0.023(4) 0.008(3)
C17 0.035(4) 0.053(4) 0.052(4) -0.001(3) 0.028(3) 0.010(3)
N1 0.025(2) 0.022(2) 0.031(3) 0.0013(19) 0.018(2) -0.0006(19)
N2 0.024(2) 0.017(2) 0.039(3) 0.0010(19) 0.018(2) 0.0018(18)
N3 0.019(2) 0.017(2) 0.027(2) -0.0002(18) 0.0111(19) -0.0011(17)
N4 0.039(3) 0.021(2) 0.040(3) 0.002(2) 0.022(2) -0.004(2)
N5 0.055(4) 0.035(3) 0.079(4) -0.019(3) 0.038(3) -0.006(3)
N6 0.034(3) 0.048(3) 0.057(3) -0.001(3) 0.027(3) 0.007(3)
N7 0.034(3) 0.024(3) 0.043(3) -0.001(2) 0.006(2) -0.004(2)
O1 0.076(4) 0.036(3) 0.109(5) -0.002(3) -0.005(4) -0.009(3)
O2 0.069(4) 0.072(3) 0.050(3) 0.009(3) 0.006(3) -0.041(3)
O3 0.044(3) 0.104(5) 0.124(5) 0.020(4) 0.026(3) 0.008(3)

loop_
_atom_type_symbol
_atom_type_description
_atom_type_scat_dispersion_real
_atom_type_scat_dispersion_imag
_atom_type_scat_source
C C 0.0033 0.0016 'International Tables Vol C Tables 4.2.6.8 and 6.1.1.4'
H H 0.0000 0.0000 'International Tables Vol C Tables 4.2.6.8 and 6.1.1.4'
N N 0.0061 0.0033 'International Tables Vol C Tables 4.2.6.8 and 6.1.1.4'
O O 0.0106 0.0060 'International Tables Vol C Tables 4.2.6.8 and 6.1.1.4'
Ag Ag -0.8971 1.1015 'International Tables Vol C Tables 4.2.6.8 and 6.1.1.4'

loop_
_geom_angle_atom_site_label_1
_geom_angle_atom_site_label_2
_geom_angle_atom_site_label_3
_geom_angle
_geom_angle_site_symmetry_1
_geom_angle_site_symmetry_3
N1 Ag1 N2 111.93(14) . 3_556
N1 Ag1 N4 111.06(15) . 4_566
N2 Ag1 N4 133.81(15) 3_556 4_566
N1 Ag1 N6 113.93(16) . 1_455
N2 Ag1 N6 85.58(16) 3_556 1_455
N4 Ag1 N6 92.05(16) 4_566 1_455
N5 C1 C2 123.7(7) . .
N5 C1 H1A 118.2 . .
C2 C1 H1A 118.2 . .
C1 C2 C3 119.9(7) . .
C1 C2 H2A 120.1 . .
C3 C2 H2A 120.1 . .
C2 C3 C4 117.5(7) . .
C2 C3 H3A 121.3 . .
C4 C3 H3A 121.3 . .
C5 C4 C3 118.6(7) . .
C5 C4 H4A 120.7 . .
C3 C4 H4A 120.7 . .
N5 C5 C4 124.6(5) . .
N5 C5 C6 115.4(5) . .
C4 C5 C6 120.0(5) . .
N1 C6 N3 110.3(4) . .
N1 C6 C5 125.7(5) . .
N3 C6 C5 124.0(4) . .
N4 C7 C8 123.1(5) . .
N4 C7 H7A 118.4 . .
C8 C7 H7A 118.4 . .
C9 C8 C7 118.0(5) . .
C9 C8 H8A 121.0 . .
C7 C8 H8A 121.0 . .
C8 C9 C10 120.1(5) . .
C8 C9 N3 121.0(5) . .
C10 C9 N3 118.9(4) . .
C11 C10 C9 117.8(5) . .
C11 C10 H10A 121.1 . .
C9 C10 H10A 121.1 . .
N4 C11 C10 123.5(5) . .
N4 C11 H11A 118.2 . .
C10 C11 H11A 118.2 . .
N2 C12 N3 108.9(4) . .
N2 C12 C14 126.2(4) . .
N3 C12 C14 124.8(4) . .
N6 C13 C14 123.8(5) . .
N6 C13 H13A 118.1 . .
C14 C13 H13A 118.1 . .
C15 C14 C13 118.2(5) . .
C15 C14 C12 120.6(5) . .
C13 C14 C12 121.2(5) . .
C14 C15 C16 119.1(5) . .
C14 C15 H15A 120.4 . .
C16 C15 H15A 120.4 . .
C17 C16 C15 118.8(6) . .
C17 C16 H16A 120.6 . .
C15 C16 H16A 120.6 . .
N6 C17 C16 123.6(5) . .
N6 C17 H17A 118.2 . .
C16 C17 H17A 118.2 . .
C6 N1 N2 107.1(4) . .
C6 N1 Ag1 130.4(3) . .
N2 N1 Ag1 121.8(3) . .
C12 N2 N1 107.9(4) . .
C12 N2 Ag1 127.4(3) . 3_556
N1 N2 Ag1 122.4(3) . 3_556
C6 N3 C12 105.8(4) . .
C6 N3 C9 126.6(4) . .
C12 N3 C9 126.3(4) . .
C7 N4 C11 117.4(5) . .
C7 N4 Ag1 126.1(3) . 4_665
C11 N4 Ag1 116.0(4) . 4_665
C5 N5 C1 115.7(6) . .
C17 N6 C13 116.6(5) . .
C17 N6 Ag1 114.5(4) . 1_655
C13 N6 Ag1 125.3(4) . 1_655
O3 N7 O2 121.4(6) . .
O3 N7 O1 119.4(6) . .
O2 N7 O1 119.2(6) . .

loop_
_geom_bond_atom_site_label_1
_geom_bond_atom_site_label_2
_geom_bond_distance
_geom_bond_site_symmetry_2
Ag1 N1 2.296(4) .
Ag1 N2 2.318(4) 3_556
Ag1 N4 2.341(4) 4_566
Ag1 N6 2.553(5) 1_455
C1 N5 1.339(9) .
C1 C2 1.364(12) .
C1 H1A 0.9300 .
C2 C3 1.381(12) .
C2 H2A 0.9300 .
C3 C4 1.383(9) .
C3 H3A 0.9300 .
C4 C5 1.371(8) .
C4 H4A 0.9300 .
C5 N5 1.337(7) .
C5 C6 1.478(7) .
C6 N1 1.305(6) .
C6 N3 1.358(6) .
C7 N4 1.323(7) .
C7 C8 1.396(7) .
C7 H7A 0.9300 .
C8 C9 1.361(7) .
C8 H8A 0.9300 .
C9 C10 1.378(7) .
C9 N3 1.445(6) .
C10 C11 1.377(7) .
C10 H10A 0.9300 .
C11 N4 1.338(7) .
C11 H11A 0.9300 .
C12 N2 1.308(6) .
C12 N3 1.380(6) .
C12 C14 1.455(7) .
C13 N6 1.346(7) .
C13 C14 1.382(8) .
C13 H13A 0.9300 .
C14 C15 1.371(8) .
C15 C16 1.390(8) .
C15 H15A 0.9300 .
C16 C17 1.366(9) .
C16 H16A 0.9300 .
C17 N6 1.341(8) .
C17 H17A 0.9300 .
N1 N2 1.398(6) .
N2 Ag1 2.318(4) 3_556
N4 Ag1 2.341(4) 4_665
N6 Ag1 2.553(5) 1_655
N7 O3 1.197(7) .
N7 O2 1.230(6) .
N7 O1 1.243(6) .

loop_
_geom_torsion_atom_site_label_1
_geom_torsion_atom_site_label_2
_geom_torsion_atom_site_label_3
_geom_torsion_atom_site_label_4
_geom_torsion
_geom_torsion_site_symmetry_1
_geom_torsion_site_symmetry_2
_geom_torsion_site_symmetry_3
_geom_torsion_site_symmetry_4
N5 C1 C2 C3 -1.6(12) . . . .
C1 C2 C3 C4 1.0(11) . . . .
C2 C3 C4 C5 -0.8(10) . . . .
C3 C4 C5 N5 1.3(9) . . . .
C3 C4 C5 C6 -179.2(5) . . . .
N5 C5 C6 N1 112.9(6) . . . .
C4 C5 C6 N1 -66.7(7) . . . .
N5 C5 C6 N3 -71.1(7) . . . .
C4 C5 C6 N3 109.3(6) . . . .
N4 C7 C8 C9 0.7(9) . . . .
C7 C8 C9 C10 -0.4(8) . . . .
C7 C8 C9 N3 -179.5(5) . . . .
C8 C9 C10 C11 -0.2(8) . . . .
N3 C9 C10 C11 178.9(5) . . . .
C9 C10 C11 N4 0.7(9) . . . .
N6 C13 C14 C15 -0.6(9) . . . .
N6 C13 C14 C12 179.8(5) . . . .
N2 C12 C14 C15 61.2(8) . . . .
N3 C12 C14 C15 -115.0(6) . . . .
N2 C12 C14 C13 -119.2(6) . . . .
N3 C12 C14 C13 64.7(7) . . . .
C13 C14 C15 C16 1.1(8) . . . .
C12 C14 C15 C16 -179.3(5) . . . .
C14 C15 C16 C17 -1.8(9) . . . .
C15 C16 C17 N6 2.2(10) . . . .
N3 C6 N1 N2 -1.1(6) . . . .
C5 C6 N1 N2 175.3(5) . . . .
N3 C6 N1 Ag1 169.5(3) . . . .
C5 C6 N1 Ag1 -14.0(8) . . . .
N2 Ag1 N1 C6 168.9(4) 3_556 . . .
N4 Ag1 N1 C6 -28.4(5) 4_566 . . .
N6 Ag1 N1 C6 73.9(5) 1_455 . . .
N2 Ag1 N1 N2 -21.6(5) 3_556 . . .
N4 Ag1 N1 N2 141.0(4) 4_566 . . .
N6 Ag1 N1 N2 -116.7(4) 1_455 . . .
N3 C12 N2 N1 2.3(5) . . . .
C14 C12 N2 N1 -174.4(5) . . . .
N3 C12 N2 Ag1 165.0(3) . . . 3_556
C14 C12 N2 Ag1 -11.7(8) . . . 3_556
C6 N1 N2 C12 -0.8(6) . . . .
Ag1 N1 N2 C12 -172.4(3) . . . .
C6 N1 N2 Ag1 -164.5(3) . . . 3_556
Ag1 N1 N2 Ag1 23.9(5) . . . 3_556
N1 C6 N3 C12 2.4(6) . . . .
C5 C6 N3 C12 -174.1(5) . . . .
N1 C6 N3 C9 170.0(4) . . . .
C5 C6 N3 C9 -6.5(8) . . . .
N2 C12 N3 C6 -2.9(5) . . . .
C14 C12 N3 C6 173.8(5) . . . .
N2 C12 N3 C9 -170.6(5) . . . .
C14 C12 N3 C9 6.2(8) . . . .
C8 C9 N3 C6 79.1(7) . . . .
C10 C9 N3 C6 -100.0(6) . . . .
C8 C9 N3 C12 -115.8(6) . . . .
C10 C9 N3 C12 65.1(7) . . . .
C8 C7 N4 C11 -0.3(9) . . . .
C8 C7 N4 Ag1 171.7(4) . . . 4_665
C10 C11 N4 C7 -0.4(9) . . . .
C10 C11 N4 Ag1 -173.3(5) . . . 4_665
C4 C5 N5 C1 -1.8(9) . . . .
C6 C5 N5 C1 178.7(5) . . . .
C2 C1 N5 C5 1.9(11) . . . .
C16 C17 N6 C13 -1.7(9) . . . .
C16 C17 N6 Ag1 158.2(5) . . . 1_655
C14 C13 N6 C17 0.8(9) . . . .
C14 C13 N6 Ag1 -156.6(4) . . . 1_655
